data_4063249
loop_
_publ_author_name
'Torsten Beweries'
'Vladimir V. Burlakov'
'Marc A. Bach'
'Perdita Arndt'
'Wolfgang Baumann'
'Anke Spannenberg'
'Uwe Rosenthal'

_publ_section_title
;
 Complexation of Bis(trimethylsilyl)acetylene by Decamethylhafnocene To
 Give the Hafnacyclopropene Cp*2Hf(\h2-Me3SiC2SiMe3): An Unusually
 Strong Metal-Alkyne Interaction
;
_journal_name_full Organometallics
_journal_page_first 247
_journal_page_last 249
_journal_paper_doi 10.1021/om0609259
_journal_volume 26
_journal_year 2007
_chemical_formula_sum 'C28 H48 Hf Si2'
_chemical_formula_weight 619.33
_chemical_name_systematic
; 
 ? 
;
_space_group_IT_number 2
_symmetry_cell_setting triclinic
_symmetry_space_group_name_Hall '-P 1'
_symmetry_space_group_name_H-M 'P -1'
_atom_sites_solution_hydrogens geom
_atom_sites_solution_primary direct
_atom_sites_solution_secondary difmap
_audit_creation_method SHELXL-97
_cell_angle_alpha 79.114(5)
_cell_angle_beta 75.599(4)
_cell_angle_gamma 72.852(4)
_cell_formula_units_Z 2
_cell_length_a 9.1752(5)
_cell_length_b 10.2781(6)
_cell_length_c 17.3302(10)
_cell_measurement_reflns_used all
_cell_measurement_temperature 293(2)
_cell_volume 1500.75(15)
_computing_data_collection STOE-X-AREA
_computing_molecular_graphics XP
_computing_structure_refinement 'SHELXL-97 (Sheldrick, 1997)'
_computing_structure_solution 'SIR2004 (J. Appl. Cryst. 2005, 38, 381)'
_diffrn_ambient_temperature 293(2)
_diffrn_measured_fraction_theta_full 1.000
_diffrn_measured_fraction_theta_max 1.000
_diffrn_measurement_device_type 'STOE-IPDS II'
_diffrn_radiation_monochromator graphite
_diffrn_radiation_source 'fine-focus sealed tube'
_diffrn_radiation_type MoK\a
_diffrn_radiation_wavelength 0.71073
_diffrn_reflns_av_R_equivalents 0.0296
_diffrn_reflns_av_sigmaI/netI 0.0394
_diffrn_reflns_limit_h_max 11
_diffrn_reflns_limit_h_min -11
_diffrn_reflns_limit_k_max 12
_diffrn_reflns_limit_k_min -12
_diffrn_reflns_limit_l_max 20
_diffrn_reflns_limit_l_min -20
_diffrn_reflns_number 19860
_diffrn_reflns_theta_full 25.50
_diffrn_reflns_theta_max 25.50
_diffrn_reflns_theta_min 2.09
_exptl_absorpt_coefficient_mu 3.568
_exptl_absorpt_correction_T_max 0.5853
_exptl_absorpt_correction_T_min 0.3065
_exptl_absorpt_correction_type numerical
_exptl_crystal_colour brown
_exptl_crystal_density_diffrn 1.371
_exptl_crystal_density_method 'not measured'
_exptl_crystal_description prism
_exptl_crystal_F_000 632
_exptl_crystal_size_max 0.4
_exptl_crystal_size_mid 0.3
_exptl_crystal_size_min 0.2
_refine_diff_density_max 1.667
_refine_diff_density_min -1.093
_refine_diff_density_rms 0.072
_refine_ls_extinction_method none
_refine_ls_goodness_of_fit_ref 0.947
_refine_ls_hydrogen_treatment mixed
_refine_ls_matrix_type full
_refine_ls_number_parameters 280
_refine_ls_number_reflns 5578
_refine_ls_number_restraints 0
_refine_ls_restrained_S_all 0.947
_refine_ls_R_factor_all 0.0323
_refine_ls_R_factor_gt 0.0232
_refine_ls_shift/su_max 0.001
_refine_ls_shift/su_mean 0.000
_refine_ls_structure_factor_coef Fsqd
_refine_ls_weighting_details 'calc w=1/[\s^2^(Fo^2^)+(0.0202P)^2^+0.0000P] where P=(Fo^2^+2Fc^2^)/3'
_refine_ls_weighting_scheme calc
_refine_ls_wR_factor_gt 0.0419
_refine_ls_wR_factor_ref 0.0429
_reflns_number_gt 4805
_reflns_number_total 5578
_reflns_threshold_expression >2sigma(I)
_cod_original_sg_symbol_H-M P-1
_cod_database_code 4063249

loop_
_symmetry_equiv_pos_as_xyz
'x, y, z'
'-x, -y, -z'

loop_
_atom_site_label
_atom_site_type_symbol
_atom_site_fract_x
_atom_site_fract_y
_atom_site_fract_z
_atom_site_U_iso_or_equiv
_atom_site_adp_type
_atom_site_occupancy
_atom_site_symmetry_multiplicity
_atom_site_calc_flag
_atom_site_refinement_flags
C1 C 0.2067(4) 0.2315(3) 0.79122(19) 0.0363(7) Uani 1 1 d .
C2 C 0.2289(4) 0.2432(3) 0.71128(19) 0.0377(8) Uani 1 1 d .
C3 C 0.2387(7) 0.1660(5) 0.9664(2) 0.0842(15) Uani 1 1 d .
H3A H 0.2803 0.2439 0.9597 0.126 Uiso 1 1 calc R
H3B H 0.2835 0.0965 1.0055 0.126 Uiso 1 1 calc R
H3C H 0.1276 0.1936 0.9844 0.126 Uiso 1 1 calc R
C4 C 0.5027(6) 0.0279(5) 0.8430(3) 0.0884(16) Uani 1 1 d .
H4A H 0.5510 0.1021 0.8337 0.133 Uiso 1 1 calc R
H4B H 0.5310 -0.0165 0.7954 0.133 Uiso 1 1 calc R
H4C H 0.5371 -0.0371 0.8866 0.133 Uiso 1 1 calc R
C5 C 0.2040(7) -0.0547(5) 0.8859(3) 0.0836(15) Uani 1 1 d .
H5A H 0.2271 -0.0933 0.8365 0.125 Uiso 1 1 calc R
H5B H 0.0931 -0.0261 0.9043 0.125 Uiso 1 1 calc R
H5C H 0.2492 -0.1226 0.9256 0.125 Uiso 1 1 calc R
C6 C 0.5623(5) 0.1259(6) 0.6158(3) 0.0882(16) Uani 1 1 d .
H6A H 0.5743 0.2177 0.6028 0.132 Uiso 1 1 calc R
H6B H 0.6194 0.0742 0.5721 0.132 Uiso 1 1 calc R
H6C H 0.6015 0.0831 0.6634 0.132 Uiso 1 1 calc R
C7 C 0.3353(6) -0.0496(4) 0.6583(3) 0.0780(14) Uani 1 1 d .
H7A H 0.2279 -0.0506 0.6678 0.117 Uiso 1 1 calc R
H7B H 0.3760 -0.0913 0.7057 0.117 Uiso 1 1 calc R
H7C H 0.3940 -0.1001 0.6143 0.117 Uiso 1 1 calc R
C8 C 0.2870(7) 0.1991(5) 0.5362(2) 0.0894(17) Uani 1 1 d .
H8A H 0.1785 0.2039 0.5432 0.134 Uiso 1 1 calc R
H8B H 0.3469 0.1392 0.4967 0.134 Uiso 1 1 calc R
H8C H 0.3028 0.2891 0.5185 0.134 Uiso 1 1 calc R
C9 C 0.2951(4) 0.5087(4) 0.7570(2) 0.0481(9) Uani 1 1 d .
C10 C 0.2661(5) 0.5531(4) 0.6783(2) 0.0506(10) Uani 1 1 d .
C11 C 0.1234(5) 0.6531(4) 0.6832(2) 0.0505(10) Uani 1 1 d .
C12 C 0.0623(4) 0.6722(3) 0.7646(2) 0.0459(9) Uani 1 1 d .
C13 C 0.1664(5) 0.5799(4) 0.8100(2) 0.0471(9) Uani 1 1 d .
C14 C 0.4402(5) 0.4117(5) 0.7789(3) 0.0758(13) Uani 1 1 d .
H14A H 0.5139 0.4621 0.7777 0.114 Uiso 1 1 calc R
H14B H 0.4845 0.3460 0.7412 0.114 Uiso 1 1 calc R
H14C H 0.4152 0.3648 0.8319 0.114 Uiso 1 1 calc R
C15 C 0.3800(6) 0.5163(6) 0.6017(3) 0.0896(16) Uani 1 1 d .
H15A H 0.4463 0.5777 0.5857 0.134 Uiso 1 1 calc R
H15B H 0.3239 0.5240 0.5604 0.134 Uiso 1 1 calc R
H15C H 0.4423 0.4238 0.6103 0.134 Uiso 1 1 calc R
C16 C 0.0626(7) 0.7410(5) 0.6116(3) 0.0817(15) Uani 1 1 d .
H16A H 0.1030 0.8205 0.5976 0.123 Uiso 1 1 calc R
H16B H -0.0492 0.7694 0.6249 0.123 Uiso 1 1 calc R
H16C H 0.0955 0.6890 0.5670 0.123 Uiso 1 1 calc R
C17 C -0.0711(6) 0.7879(4) 0.7969(3) 0.0784(14) Uani 1 1 d .
H17A H -0.0335 0.8667 0.7944 0.118 Uiso 1 1 calc R
H17B H -0.1151 0.7598 0.8517 0.118 Uiso 1 1 calc R
H17C H -0.1495 0.8106 0.7653 0.118 Uiso 1 1 calc R
C18 C 0.1502(7) 0.5702(5) 0.8995(2) 0.0789(14) Uani 1 1 d .
H18A H 0.1972 0.6345 0.9108 0.118 Uiso 1 1 calc R
H18B H 0.2014 0.4789 0.9197 0.118 Uiso 1 1 calc R
H18C H 0.0418 0.5910 0.9248 0.118 Uiso 1 1 calc R
C19 C -0.1682(4) 0.3361(4) 0.8206(2) 0.0450(9) Uani 1 1 d .
C20 C -0.1305(4) 0.3019(3) 0.7418(2) 0.0411(8) Uani 1 1 d .
C21 C -0.1590(4) 0.4247(4) 0.68957(19) 0.0388(8) Uani 1 1 d .
C22 C -0.2201(4) 0.5345(3) 0.7360(2) 0.0418(8) Uani 1 1 d .
C23 C -0.2229(4) 0.4798(4) 0.8175(2) 0.0458(9) Uani 1 1 d .
C24 C -0.1732(6) 0.2370(5) 0.8967(3) 0.0839(16) Uani 1 1 d .
H24A H -0.2726 0.2163 0.9121 0.126 Uiso 1 1 calc R
H24B H -0.1579 0.2776 0.9386 0.126 Uiso 1 1 calc R
H24C H -0.0922 0.1541 0.8878 0.126 Uiso 1 1 calc R
C25 C -0.0837(5) 0.1599(4) 0.7194(3) 0.0706(13) Uani 1 1 d .
H25A H -0.1752 0.1321 0.7200 0.106 Uiso 1 1 calc R
H25B H -0.0268 0.0981 0.7571 0.106 Uiso 1 1 calc R
H25C H -0.0190 0.1582 0.6665 0.106 Uiso 1 1 calc R
C26 C -0.1431(5) 0.4358(5) 0.6002(2) 0.0691(12) Uani 1 1 d .
H26A H -0.2387 0.4315 0.5888 0.104 Uiso 1 1 calc R
H26B H -0.0596 0.3616 0.5794 0.104 Uiso 1 1 calc R
H26C H -0.1211 0.5216 0.5753 0.104 Uiso 1 1 calc R
C27 C -0.3040(5) 0.6771(4) 0.7048(3) 0.0742(13) Uani 1 1 d .
H27A H -0.4113 0.6810 0.7082 0.111 Uiso 1 1 calc R
H27B H -0.2560 0.6991 0.6498 0.111 Uiso 1 1 calc R
H27C H -0.2983 0.7419 0.7364 0.111 Uiso 1 1 calc R
C28 C -0.3016(6) 0.5563(6) 0.8894(3) 0.0828(15) Uani 1 1 d .
H28A H -0.4105 0.5596 0.9024 0.124 Uiso 1 1 calc R
H28B H -0.2893 0.6480 0.8771 0.124 Uiso 1 1 calc R
H28C H -0.2550 0.5098 0.9343 0.124 Uiso 1 1 calc R
Hf1 Hf 0.061189(18) 0.430776(16) 0.750378(9) 0.03157(5) Uani 1 1 d .
Si1 Si 0.28681(13) 0.09632(11) 0.86875(6) 0.0482(3) Uani 1 1 d .
Si2 Si 0.35058(13) 0.13128(11) 0.63351(6) 0.0506(3) Uani 1 1 d .

loop_
_atom_site_aniso_label
_atom_site_aniso_U_11
_atom_site_aniso_U_22
_atom_site_aniso_U_33
_atom_site_aniso_U_23
_atom_site_aniso_U_13
_atom_site_aniso_U_12
C1 0.0287(18) 0.0391(18) 0.0427(18) -0.0028(14) -0.0111(14) -0.0095(14)
C2 0.0291(18) 0.0390(19) 0.0441(19) -0.0066(14) -0.0076(14) -0.0066(15)
C3 0.113(4) 0.081(3) 0.052(2) -0.005(2) -0.032(3) -0.005(3)
C4 0.067(3) 0.090(4) 0.095(4) -0.001(3) -0.037(3) 0.011(3)
C5 0.118(4) 0.060(3) 0.076(3) 0.021(2) -0.036(3) -0.032(3)
C6 0.056(3) 0.106(4) 0.093(4) -0.040(3) 0.007(3) -0.008(3)
C7 0.077(3) 0.061(3) 0.088(3) -0.030(2) -0.011(3) 0.002(2)
C8 0.102(4) 0.099(4) 0.047(2) -0.023(2) -0.017(2) 0.016(3)
C9 0.038(2) 0.045(2) 0.069(2) -0.0065(19) -0.0134(19) -0.0211(18)
C10 0.050(3) 0.058(2) 0.049(2) -0.0067(18) 0.0020(18) -0.032(2)
C11 0.061(3) 0.047(2) 0.051(2) 0.0055(18) -0.0153(19) -0.029(2)
C12 0.050(2) 0.0325(19) 0.060(2) -0.0109(17) -0.0092(18) -0.0162(17)
C13 0.060(3) 0.045(2) 0.047(2) -0.0065(16) -0.0159(19) -0.0259(19)
C14 0.041(3) 0.074(3) 0.123(4) -0.010(3) -0.030(3) -0.022(2)
C15 0.084(4) 0.108(4) 0.072(3) -0.016(3) 0.027(3) -0.050(3)
C16 0.114(4) 0.073(3) 0.068(3) 0.028(2) -0.040(3) -0.046(3)
C17 0.077(3) 0.047(3) 0.115(4) -0.031(3) -0.017(3) -0.011(2)
C18 0.122(4) 0.074(3) 0.054(2) -0.010(2) -0.027(3) -0.038(3)
C19 0.031(2) 0.057(2) 0.047(2) 0.0117(17) -0.0124(16) -0.0187(17)
C20 0.0265(19) 0.038(2) 0.062(2) -0.0037(17) -0.0170(16) -0.0091(15)
C21 0.0306(19) 0.048(2) 0.0388(18) -0.0034(15) -0.0105(14) -0.0110(16)
C22 0.0302(19) 0.0375(19) 0.055(2) 0.0008(16) -0.0138(16) -0.0055(15)
C23 0.028(2) 0.063(3) 0.047(2) -0.0130(18) -0.0057(16) -0.0098(18)
C24 0.067(3) 0.109(4) 0.070(3) 0.042(3) -0.020(2) -0.043(3)
C25 0.055(3) 0.045(2) 0.123(4) -0.014(2) -0.031(3) -0.017(2)
C26 0.062(3) 0.099(4) 0.045(2) -0.006(2) -0.019(2) -0.016(3)
C27 0.062(3) 0.048(2) 0.113(4) 0.000(2) -0.044(3) -0.001(2)
C28 0.063(3) 0.116(4) 0.067(3) -0.043(3) 0.008(2) -0.019(3)
Hf1 0.02737(7) 0.03183(7) 0.03641(7) -0.00226(5) -0.00743(5) -0.00956(5)
Si1 0.0507(7) 0.0459(6) 0.0453(5) 0.0018(4) -0.0201(5) -0.0046(5)
Si2 0.0456(6) 0.0533(6) 0.0465(6) -0.0165(5) -0.0068(5) 0.0008(5)

loop_
_atom_type_symbol
_atom_type_description
_atom_type_scat_dispersion_real
_atom_type_scat_dispersion_imag
_atom_type_scat_source
C C 0.0033 0.0016 'International Tables Vol C Tables 4.2.6.8 and 6.1.1.4'
H H 0.0000 0.0000 'International Tables Vol C Tables 4.2.6.8 and 6.1.1.4'
Si Si 0.0817 0.0704 'International Tables Vol C Tables 4.2.6.8 and 6.1.1.4'
Hf Hf -0.5830 6.1852 'International Tables Vol C Tables 4.2.6.8 and 6.1.1.4'

loop_
_geom_angle_atom_site_label_1
_geom_angle_atom_site_label_2
_geom_angle_atom_site_label_3
_geom_angle
C2 C1 Si1 134.0(3)
C2 C1 Hf1 72.02(19)
Si1 C1 Hf1 153.97(18)
C1 C2 Si2 134.5(3)
C1 C2 Hf1 72.37(19)
Si2 C2 Hf1 153.12(18)
C13 C9 C10 107.2(3)
C13 C9 C14 126.3(4)
C10 C9 C14 126.3(4)
C13 C9 Hf1 72.9(2)
C10 C9 Hf1 72.7(2)
C14 C9 Hf1 122.9(3)
C11 C10 C9 108.4(3)
C11 C10 C15 125.2(4)
C9 C10 C15 125.8(4)
C11 C10 Hf1 74.0(2)
C9 C10 Hf1 74.6(2)
C15 C10 Hf1 124.7(3)
C10 C11 C12 108.2(3)
C10 C11 C16 124.6(4)
C12 C11 C16 126.5(4)
C10 C11 Hf1 73.6(2)
C12 C11 Hf1 74.78(19)
C16 C11 Hf1 125.6(3)
C11 C12 C13 107.6(3)
C11 C12 C17 126.7(4)
C13 C12 C17 124.6(4)
C11 C12 Hf1 72.9(2)
C13 C12 Hf1 72.68(19)
C17 C12 Hf1 129.3(3)
C9 C13 C12 108.5(3)
C9 C13 C18 125.7(4)
C12 C13 C18 125.5(4)
C9 C13 Hf1 74.7(2)
C12 C13 Hf1 74.9(2)
C18 C13 Hf1 121.4(3)
C20 C19 C23 108.5(3)
C20 C19 C24 126.3(4)
C23 C19 C24 124.7(4)
C20 C19 Hf1 74.7(2)
C23 C19 Hf1 73.7(2)
C24 C19 Hf1 124.6(3)
C21 C20 C19 107.8(3)
C21 C20 C25 126.4(4)
C19 C20 C25 125.6(3)
C21 C20 Hf1 73.14(19)
C19 C20 Hf1 73.0(2)
C25 C20 Hf1 124.0(2)
C20 C21 C22 108.3(3)
C20 C21 C26 125.7(3)
C22 C21 C26 125.7(3)
C20 C21 Hf1 74.63(19)
C22 C21 Hf1 74.69(19)
C26 C21 Hf1 121.8(2)
C21 C22 C23 108.0(3)
C21 C22 C27 123.8(3)
C23 C22 C27 126.5(4)
C21 C22 Hf1 73.03(19)
C23 C22 Hf1 72.8(2)
C27 C22 Hf1 131.6(3)
C19 C23 C22 107.4(3)
C19 C23 C28 125.0(4)
C22 C23 C28 126.4(4)
C19 C23 Hf1 73.8(2)
C22 C23 Hf1 74.7(2)
C28 C23 Hf1 127.1(3)
C2 Hf1 C1 35.60(11)
C2 Hf1 C10 86.71(13)
C1 Hf1 C10 100.71(13)
C2 Hf1 C13 115.51(13)
C1 Hf1 C13 98.15(12)
C10 Hf1 C13 53.82(12)
C2 Hf1 C11 116.31(13)
C1 Hf1 C11 132.44(13)
C10 Hf1 C11 32.34(13)
C13 Hf1 C11 53.82(12)
C2 Hf1 C23 131.78(13)
C1 Hf1 C23 115.50(12)
C10 Hf1 C23 140.72(13)
C13 Hf1 C23 104.00(13)
C11 Hf1 C23 108.88(14)
C2 Hf1 C19 99.72(13)
C1 Hf1 C19 86.20(12)
C10 Hf1 C19 172.99(14)
C13 Hf1 C19 124.45(13)
C11 Hf1 C19 140.65(13)
C23 Hf1 C19 32.48(12)
C2 Hf1 C21 98.61(12)
C1 Hf1 C21 116.10(12)
C10 Hf1 C21 122.97(12)
C13 Hf1 C21 144.47(12)
C11 Hf1 C21 103.18(12)
C23 Hf1 C21 53.88(11)
C19 Hf1 C21 53.59(11)
C2 Hf1 C9 86.27(12)
C1 Hf1 C9 81.68(12)
C10 Hf1 C9 32.62(12)
C13 Hf1 C9 32.35(12)
C11 Hf1 C9 53.78(13)
C23 Hf1 C9 136.35(12)
C19 Hf1 C9 149.75(13)
C21 Hf1 C9 155.21(11)
C2 Hf1 C20 81.59(12)
C1 Hf1 C20 86.68(11)
C10 Hf1 C20 148.19(13)
C13 Hf1 C20 156.27(12)
C11 Hf1 C20 135.40(12)
C23 Hf1 C20 53.73(12)
C19 Hf1 C20 32.31(12)
C21 Hf1 C20 32.23(11)
C9 Hf1 C20 167.49(11)
C2 Hf1 C22 130.60(12)
C1 Hf1 C22 137.89(11)
C10 Hf1 C22 120.02(12)
C13 Hf1 C22 113.70(12)
C11 Hf1 C22 89.44(12)
C23 Hf1 C22 32.48(11)
C19 Hf1 C22 53.46(11)
C21 Hf1 C22 32.27(11)
C9 Hf1 C22 139.09(12)
C20 Hf1 C22 53.29(11)
C2 Hf1 C12 138.07(12)
C1 Hf1 C12 130.38(12)
C10 Hf1 C12 53.53(12)
C13 Hf1 C12 32.41(12)
C11 Hf1 C12 32.36(12)
C23 Hf1 C12 89.84(13)
C19 Hf1 C12 120.81(13)
C21 Hf1 C12 113.30(12)
C9 Hf1 C12 53.53(12)
C20 Hf1 C12 138.97(12)
C22 Hf1 C12 86.03(11)
C1 Si1 C3 110.08(18)
C1 Si1 C4 113.61(19)
C3 Si1 C4 107.2(2)
C1 Si1 C5 112.00(18)
C3 Si1 C5 107.4(2)
C4 Si1 C5 106.2(3)
C2 Si2 C8 109.58(18)
C2 Si2 C7 113.47(18)
C8 Si2 C7 106.7(2)
C2 Si2 C6 112.11(19)
C8 Si2 C6 107.3(3)
C7 Si2 C6 107.3(2)

loop_
_geom_bond_atom_site_label_1
_geom_bond_atom_site_label_2
_geom_bond_distance
C1 C2 1.337(4)
C1 Si1 1.860(3)
C1 Hf1 2.188(3)
C2 Si2 1.862(3)
C2 Hf1 2.184(3)
C3 Si1 1.864(4)
C4 Si1 1.864(5)
C5 Si1 1.867(5)
C6 Si2 1.875(5)
C7 Si2 1.867(5)
C8 Si2 1.865(4)
C9 C13 1.407(5)
C9 C10 1.418(5)
C9 C14 1.495(6)
C9 Hf1 2.536(3)
C10 C11 1.401(6)
C10 C15 1.504(6)
C10 Hf1 2.512(3)
C11 C12 1.410(5)
C11 C16 1.514(5)
C11 Hf1 2.517(3)
C12 C13 1.411(5)
C12 C17 1.509(5)
C12 Hf1 2.542(3)
C13 C18 1.507(5)
C13 Hf1 2.514(3)
C19 C20 1.407(5)
C19 C23 1.408(5)
C19 C24 1.506(5)
C19 Hf1 2.519(3)
C20 C21 1.405(5)
C20 C25 1.492(5)
C20 Hf1 2.539(3)
C21 C22 1.407(5)
C21 C26 1.505(5)
C21 Hf1 2.520(3)
C22 C23 1.415(5)
C22 C27 1.508(5)
C22 Hf1 2.542(3)
C23 C28 1.510(5)
C23 Hf1 2.518(3)
